data_7239648
loop_
_publ_author_name
'Gurbanov, Atash V.'
'Kuznetsov, Maxim L.'
'Demukhamedova, Svetlana D.'
'Alieva, Irada N.'
'Godjaev, Niftali M.'
'Zubkov, Fedor I.'
'Mahmudov, Kamran T.'
'Pombeiro, Armando J. L.'

_publ_section_title
;
 Role of substituents on resonance assisted hydrogen bonding vs.
 intermolecular hydrogen bonding
;
_journal_issue 4
_journal_name_full CrystEngComm
_journal_page_first 628
_journal_page_last 633
_journal_paper_doi 10.1039/C9CE01744E
_journal_volume 22
_journal_year 2020
_chemical_formula_moiety 'C15 H19 N3 O4.08'
_chemical_formula_sum 'C15 H19 N3 O4.08'
_chemical_formula_weight 306.57
_space_group_crystal_system monoclinic
_space_group_IT_number 14
_space_group_name_Hall '-P 2ybc'
_space_group_name_H-M_alt 'P 1 21/c 1'
_atom_sites_solution_hydrogens mixed
_atom_sites_solution_primary direct
_atom_sites_solution_secondary difmap
_audit_creation_method SHELXL-2018/3
_audit_update_record
;
2019-12-10 deposited with the CCDC.	2019-12-20 downloaded from the CCDC.
;
_cell_angle_alpha 90
_cell_angle_beta 94.426(2)
_cell_angle_gamma 90
_cell_formula_units_Z 4
_cell_length_a 7.5227(3)
_cell_length_b 15.5942(6)
_cell_length_c 13.0925(5)
_cell_measurement_reflns_used 5545
_cell_measurement_temperature 150(2)
_cell_measurement_theta_max 27.91
_cell_measurement_theta_min 2.61
_cell_volume 1531.31(10)
_computing_cell_refinement 'Bruker SAINT'
_computing_data_collection 'Bruker APEX3'
_computing_data_reduction 'Bruker SAINT'
_computing_molecular_graphics 'Bruker SHELXTL'
_computing_publication_material 'Bruker SHELXTL'
_computing_structure_refinement 'SHELXL-2018/3 (Sheldrick, 2018)'
_computing_structure_solution 'SHELXT 2018/3 (Sheldrick, 2018)'
_diffrn_ambient_temperature 150(2)
_diffrn_measured_fraction_theta_full 0.999
_diffrn_measured_fraction_theta_max 0.996
_diffrn_measurement_device_type 'Bruker APEX-II CCD'
_diffrn_measurement_method '\f and \w scans'
_diffrn_radiation_type MoK\a
_diffrn_radiation_wavelength 0.71073
_diffrn_reflns_av_R_equivalents 0.0188
_diffrn_reflns_av_unetI/netI 0.0183
_diffrn_reflns_Laue_measured_fraction_full 0.999
_diffrn_reflns_Laue_measured_fraction_max 0.996
_diffrn_reflns_limit_h_max 9
_diffrn_reflns_limit_h_min -9
_diffrn_reflns_limit_k_max 20
_diffrn_reflns_limit_k_min -20
_diffrn_reflns_limit_l_max 11
_diffrn_reflns_limit_l_min -17
_diffrn_reflns_number 13476
_diffrn_reflns_point_group_measured_fraction_full 0.999
_diffrn_reflns_point_group_measured_fraction_max 0.996
_diffrn_reflns_theta_full 25.242
_diffrn_reflns_theta_max 27.960
_diffrn_reflns_theta_min 2.716
_exptl_absorpt_coefficient_mu 0.098
_exptl_absorpt_correction_T_max 0.976
_exptl_absorpt_correction_T_min 0.953
_exptl_absorpt_correction_type multi-scan
_exptl_absorpt_process_details 'SADABS (Bruker, 2003)'
_exptl_crystal_colour orange
_exptl_crystal_density_diffrn 1.330
_exptl_crystal_description prism
_exptl_crystal_F_000 650
_exptl_crystal_size_max 0.340
_exptl_crystal_size_mid 0.280
_exptl_crystal_size_min 0.210
_refine_diff_density_max 0.316
_refine_diff_density_min -0.190
_refine_diff_density_rms 0.046
_refine_ls_extinction_method none
_refine_ls_goodness_of_fit_ref 0.919
_refine_ls_hydrogen_treatment mixed
_refine_ls_matrix_type full
_refine_ls_number_parameters 217
_refine_ls_number_reflns 3662
_refine_ls_number_restraints 0
_refine_ls_restrained_S_all 0.919
_refine_ls_R_factor_all 0.0527
_refine_ls_R_factor_gt 0.0417
_refine_ls_shift/su_max 0.000
_refine_ls_shift/su_mean 0.000
_refine_ls_structure_factor_coef Fsqd
_refine_ls_weighting_details 'w=1/[\s^2^(Fo^2^)+(0.0853P)^2^+0.4758P] where P=(Fo^2^+2Fc^2^)/3'
_refine_ls_weighting_scheme calc
_refine_ls_wR_factor_gt 0.1177
_refine_ls_wR_factor_ref 0.1292
_reflns_Friedel_coverage 0.000
_reflns_number_gt 2981
_reflns_number_total 3662
_reflns_threshold_expression 'I > 2\s(I)'
_cod_data_source_file c9ce01744e2.cif
_cod_data_source_block LIK3
_cod_depositor_comments
;Adding full bibliography for 7239646--7239650.cif.

 Adding full bibliography for 7239646--7239650.cif.
;
_cod_original_sg_symbol_H-M 'P 21/c'
_cod_database_code 7239648
_shelx_shelxl_version_number 2018/3
_shelx_space_group_comment
;
The symmetry employed for this shelxl refinement is uniquely defined
by the following loop, which should always be used as a source of
symmetry information in preference to the above space-group names.
They are only intended as comments.
;
_shelx_estimated_absorpt_t_min 0.967
_shelx_estimated_absorpt_t_max 0.980

loop_
_space_group_symop_operation_xyz
'x, y, z'
'-x, y+1/2, -z+1/2'
'-x, -y, -z'
'x, -y-1/2, z-1/2'

loop_
_atom_site_label
_atom_site_type_symbol
_atom_site_fract_x
_atom_site_fract_y
_atom_site_fract_z
_atom_site_U_iso_or_equiv
_atom_site_adp_type
_atom_site_occupancy
_atom_site_site_symmetry_order
_atom_site_calc_flag
_atom_site_refinement_flags_posn
_atom_site_refinement_flags_adp
_atom_site_refinement_flags_occupancy
_atom_site_disorder_assembly
_atom_site_disorder_group
O1 O 0.98660(16) 0.33735(7) -0.20308(8) 0.0469(3) Uani 1 1 d . . . . .
O2 O 0.73005(14) 0.21927(6) -0.05723(7) 0.0362(2) Uani 1 1 d . . . . .
O3 O 0.40786(15) 0.71188(6) 0.32811(8) 0.0382(3) Uani 1 1 d . . . . .
O4 O 0.43321(17) 0.61103(7) 0.44867(8) 0.0457(3) Uani 1 1 d . . . . .
H4O H 0.387(3) 0.6521(16) 0.4844(18) 0.071(7) Uiso 1 1 d . . . . .
O5 O 0.6717(18) 0.3510(6) 0.2994(8) 0.031(4) Uani 0.079(4) 1 d . . P A 1
H5 H 0.777145 0.356048 0.324821 0.046 Uiso 0.079(4) 1 calc R U P A 1
N1 N 0.71227(14) 0.38821(7) 0.09249(8) 0.0266(2) Uani 1 1 d . . . . .
H1N H 0.712544 0.332868 0.112034 0.032 Uiso 1 1 d R U . . .
N2 N 0.77804(13) 0.41309(7) 0.00544(8) 0.0249(2) Uani 1 1 d . . . . .
N3 N 1.01451(16) 0.23230(7) 0.01373(9) 0.0311(3) Uani 1 1 d . . . . .
C1 C 0.64717(15) 0.45114(8) 0.15622(9) 0.0242(2) Uani 1 1 d . . . . .
C2 C 0.61845(16) 0.53531(8) 0.12201(9) 0.0262(3) Uani 1 1 d . . . . .
H2A H 0.640862 0.550645 0.053965 0.031 Uiso 1 1 calc R U . . .
C3 C 0.55713(16) 0.59623(8) 0.18785(10) 0.0269(3) Uani 1 1 d . . . . .
H3A H 0.537465 0.653431 0.164680 0.032 Uiso 1 1 calc R U . . .
C4 C 0.52422(15) 0.57431(8) 0.28744(9) 0.0256(3) Uani 1 1 d . . . . .
C5 C 0.55400(17) 0.49010(8) 0.32108(9) 0.0286(3) Uani 1 1 d . . . . .
H5A H 0.532396 0.474966 0.389312 0.034 Uiso 1 1 calc R U . . .
C6 C 0.61463(16) 0.42851(8) 0.25602(9) 0.0279(3) Uani 1 1 d . . . . .
H6A H 0.633902 0.371295 0.279218 0.033 Uiso 0.921(4) 1 calc R U P A 2
C7 C 0.85216(16) 0.35798(8) -0.05129(9) 0.0246(3) Uani 1 1 d . . . . .
C8 C 0.91837(17) 0.38869(8) -0.14853(9) 0.0293(3) Uani 1 1 d . . . . .
C9 C 0.89998(19) 0.48143(9) -0.17449(11) 0.0341(3) Uani 1 1 d . . . . .
H9A H 0.951189 0.492428 -0.239828 0.051 Uiso 1 1 calc R U . . .
H9B H 0.963172 0.515699 -0.120446 0.051 Uiso 1 1 calc R U . . .
H9C H 0.773484 0.497165 -0.180287 0.051 Uiso 1 1 calc R U . . .
C10 C 0.86351(17) 0.26306(8) -0.03079(9) 0.0268(3) Uani 1 1 d . . . . .
C11 C 1.16954(18) 0.28593(9) 0.04556(12) 0.0367(3) Uani 1 1 d . . . . .
H11A H 1.157077 0.342195 0.010723 0.044 Uiso 1 1 calc R U . . .
H11B H 1.278890 0.258159 0.023964 0.044 Uiso 1 1 calc R U . . .
C12 C 1.1886(2) 0.29980(10) 0.16010(13) 0.0432(4) Uani 1 1 d . . . . .
H12A H 1.293662 0.335429 0.178144 0.065 Uiso 1 1 calc R U . . .
H12B H 1.202559 0.244285 0.194886 0.065 Uiso 1 1 calc R U . . .
H12C H 1.081934 0.328671 0.181571 0.065 Uiso 1 1 calc R U . . .
C13 C 1.0378(2) 0.13946(9) 0.02836(12) 0.0397(3) Uani 1 1 d . . . . .
H13A H 0.922159 0.113204 0.041976 0.048 Uiso 1 1 calc R U . . .
H13B H 1.122870 0.128739 0.088521 0.048 Uiso 1 1 calc R U . . .
C14 C 1.1068(3) 0.09855(11) -0.06530(16) 0.0569(5) Uani 1 1 d . . . . .
H14A H 1.133649 0.038005 -0.051222 0.085 Uiso 1 1 calc R U . . .
H14B H 1.215398 0.128139 -0.082558 0.085 Uiso 1 1 calc R U . . .
H14C H 1.016022 0.102928 -0.122925 0.085 Uiso 1 1 calc R U . . .
C15 C 0.44998(16) 0.63974(8) 0.35508(9) 0.0275(3) Uani 1 1 d . . . . .

loop_
_atom_site_aniso_label
_atom_site_aniso_U_11
_atom_site_aniso_U_22
_atom_site_aniso_U_33
_atom_site_aniso_U_23
_atom_site_aniso_U_13
_atom_site_aniso_U_12
O1 0.0685(8) 0.0401(6) 0.0352(6) 0.0000(5) 0.0243(5) 0.0009(5)
O2 0.0474(6) 0.0321(5) 0.0294(5) 0.0006(4) 0.0048(4) -0.0136(4)
O3 0.0518(6) 0.0280(5) 0.0355(5) -0.0002(4) 0.0090(4) 0.0029(4)
O4 0.0721(8) 0.0376(6) 0.0290(5) 0.0038(4) 0.0148(5) 0.0248(5)
O5 0.065(9) 0.012(5) 0.016(5) -0.004(4) 0.012(5) 0.011(5)
N1 0.0331(5) 0.0227(5) 0.0249(5) 0.0016(4) 0.0071(4) -0.0003(4)
N2 0.0257(5) 0.0261(5) 0.0230(5) 0.0012(4) 0.0024(4) -0.0010(4)
N3 0.0391(6) 0.0215(5) 0.0335(6) 0.0039(4) 0.0081(5) 0.0017(4)
C1 0.0217(5) 0.0262(6) 0.0251(6) -0.0014(5) 0.0028(4) -0.0021(4)
C2 0.0266(6) 0.0270(6) 0.0254(6) 0.0015(5) 0.0045(4) -0.0030(5)
C3 0.0272(6) 0.0240(6) 0.0297(6) 0.0012(5) 0.0023(5) -0.0027(5)
C4 0.0229(5) 0.0282(6) 0.0257(6) -0.0028(5) 0.0015(4) -0.0006(5)
C5 0.0313(6) 0.0320(6) 0.0228(6) 0.0025(5) 0.0037(5) 0.0025(5)
C6 0.0304(6) 0.0268(6) 0.0265(6) 0.0035(5) 0.0030(5) 0.0028(5)
C7 0.0270(6) 0.0238(6) 0.0232(6) 0.0016(4) 0.0027(4) -0.0017(4)
C8 0.0339(6) 0.0299(6) 0.0244(6) 0.0024(5) 0.0043(5) -0.0035(5)
C9 0.0378(7) 0.0320(7) 0.0323(7) 0.0095(5) 0.0018(5) -0.0059(5)
C10 0.0375(7) 0.0234(6) 0.0208(5) -0.0005(4) 0.0100(5) -0.0033(5)
C11 0.0318(7) 0.0296(7) 0.0488(8) 0.0108(6) 0.0042(6) 0.0004(5)
C12 0.0429(8) 0.0328(7) 0.0528(9) 0.0022(7) -0.0040(7) -0.0011(6)
C13 0.0543(9) 0.0216(6) 0.0443(8) 0.0055(6) 0.0117(7) 0.0057(6)
C14 0.0784(13) 0.0325(8) 0.0621(11) -0.0054(7) 0.0211(9) 0.0126(8)
C15 0.0262(6) 0.0295(6) 0.0268(6) -0.0013(5) 0.0015(4) 0.0004(5)

loop_
_atom_type_symbol
_atom_type_description
_atom_type_scat_dispersion_real
_atom_type_scat_dispersion_imag
_atom_type_scat_source
C C 0.0033 0.0016 'International Tables Vol C Tables 4.2.6.8 and 6.1.1.4'
H H 0.0000 0.0000 'International Tables Vol C Tables 4.2.6.8 and 6.1.1.4'
N N 0.0061 0.0033 'International Tables Vol C Tables 4.2.6.8 and 6.1.1.4'
O O 0.0106 0.0060 'International Tables Vol C Tables 4.2.6.8 and 6.1.1.4'

loop_
_geom_angle_atom_site_label_1
_geom_angle_atom_site_label_2
_geom_angle_atom_site_label_3
_geom_angle
C15 O4 H4O 108.5(15)
C6 O5 H5 109.5
N2 N1 C1 118.34(10)
N2 N1 H1N 121.9
C1 N1 H1N 119.7
C7 N2 N1 120.20(10)
C10 N3 C13 120.22(12)
C10 N3 C11 123.59(11)
C13 N3 C11 116.10(12)
C6 C1 C2 120.28(11)
C6 C1 N1 118.42(11)
C2 C1 N1 121.29(11)
C3 C2 C1 119.67(11)
C3 C2 H2A 120.2
C1 C2 H2A 120.2
C2 C3 C4 120.49(12)
C2 C3 H3A 119.8
C4 C3 H3A 119.8
C3 C4 C5 119.43(11)
C3 C4 C15 119.49(11)
C5 C4 C15 121.01(11)
C6 C5 C4 120.69(11)
C6 C5 H5A 119.7
C4 C5 H5A 119.7
C5 C6 O5 117.3(4)
C5 C6 C1 119.44(12)
O5 C6 C1 122.2(4)
C5 C6 H6A 120.3
C1 C6 H6A 120.3
N2 C7 C8 117.90(11)
N2 C7 C10 124.98(11)
C8 C7 C10 116.92(10)
O1 C8 C7 118.56(12)
O1 C8 C9 122.86(12)
C7 C8 C9 118.58(11)
C8 C9 H9A 109.5
C8 C9 H9B 109.5
H9A C9 H9B 109.5
C8 C9 H9C 109.5
H9A C9 H9C 109.5
H9B C9 H9C 109.5
O2 C10 N3 124.80(12)
O2 C10 C7 117.23(12)
N3 C10 C7 117.96(11)
N3 C11 C12 112.06(12)
N3 C11 H11A 109.2
C12 C11 H11A 109.2
N3 C11 H11B 109.2
C12 C11 H11B 109.2
H11A C11 H11B 107.9
C11 C12 H12A 109.5
C11 C12 H12B 109.5
H12A C12 H12B 109.5
C11 C12 H12C 109.5
H12A C12 H12C 109.5
H12B C12 H12C 109.5
N3 C13 C14 110.83(12)
N3 C13 H13A 109.5
C14 C13 H13A 109.5
N3 C13 H13B 109.5
C14 C13 H13B 109.5
H13A C13 H13B 108.1
C13 C14 H14A 109.5
C13 C14 H14B 109.5
H14A C14 H14B 109.5
C13 C14 H14C 109.5
H14A C14 H14C 109.5
H14B C14 H14C 109.5
O3 C15 O4 122.88(12)
O3 C15 C4 124.34(12)
O4 C15 C4 112.78(11)

loop_
_geom_bond_atom_site_label_1
_geom_bond_atom_site_label_2
_geom_bond_distance
O1 C8 1.2130(17)
O2 C10 1.2411(16)
O3 C15 1.2139(16)
O4 C15 1.3198(16)
O4 H4O 0.88(2)
O5 C6 1.389(10)
O5 H5 0.8400
N1 N2 1.3347(14)
N1 C1 1.4008(15)
N1 H1N 0.9001
N2 C7 1.2904(16)
N3 C10 1.3258(17)
N3 C13 1.4692(17)
N3 C11 1.4691(18)
C1 C6 1.3932(17)
C1 C2 1.3983(17)
C2 C3 1.3855(17)
C2 H2A 0.9500
C3 C4 1.3887(17)
C3 H3A 0.9500
C4 C5 1.3977(18)
C4 C15 1.4877(17)
C5 C6 1.3842(18)
C5 H5A 0.9500
C6 H6A 0.9500
C7 C8 1.4819(16)
C7 C10 1.5056(17)
C8 C9 1.4895(18)
C9 H9A 0.9800
C9 H9B 0.9800
C9 H9C 0.9800
C11 C12 1.511(2)
C11 H11A 0.9900
C11 H11B 0.9900
C12 H12A 0.9800
C12 H12B 0.9800
C12 H12C 0.9800
C13 C14 1.509(2)
C13 H13A 0.9900
C13 H13B 0.9900
C14 H14A 0.9800
C14 H14B 0.9800
C14 H14C 0.9800

loop_
_geom_hbond_atom_site_label_D
_geom_hbond_atom_site_label_H
_geom_hbond_atom_site_label_A
_geom_hbond_distance_DH
_geom_hbond_distance_HA
_geom_hbond_distance_DA
_geom_hbond_angle_DHA
_geom_hbond_site_symmetry_A
_geom_hbond_publ_flag
O4 H4O O2 0.88(2) 1.71(2) 2.5782(14) 170(2) 2_655 yes
N1 H1N O3 0.90 2.26 3.0988(14) 155.1 2_645 yes
C9 H9B N2 0.98 2.61 3.5558(18) 161.0 3_765 yes
C12 H12B O1 0.98 2.53 3.242(2) 129.8 4_566 yes

loop_
_geom_torsion_atom_site_label_1
_geom_torsion_atom_site_label_2
_geom_torsion_atom_site_label_3
_geom_torsion_atom_site_label_4
_geom_torsion
C1 N1 N2 C7 174.47(11)
N2 N1 C1 C6 -166.32(11)
N2 N1 C1 C2 12.39(17)
C6 C1 C2 C3 -0.09(18)
N1 C1 C2 C3 -178.78(11)
C1 C2 C3 C4 0.06(18)
C2 C3 C4 C5 0.20(18)
C2 C3 C4 C15 -177.00(11)
C3 C4 C5 C6 -0.43(18)
C15 C4 C5 C6 176.73(11)
C4 C5 C6 O5 168.6(6)
C4 C5 C6 C1 0.39(19)
C2 C1 C6 C5 -0.14(18)
N1 C1 C6 C5 178.59(11)
C2 C1 C6 O5 -167.8(7)
N1 C1 C6 O5 11.0(7)
N1 N2 C7 C8 178.33(10)
N1 N2 C7 C10 3.63(18)
N2 C7 C8 O1 -179.22(12)
C10 C7 C8 O1 -4.08(18)
N2 C7 C8 C9 1.42(17)
C10 C7 C8 C9 176.55(12)
C13 N3 C10 O2 4.53(19)
C11 N3 C10 O2 -179.07(12)
C13 N3 C10 C7 -175.31(11)
C11 N3 C10 C7 1.09(18)
N2 C7 C10 O2 81.19(16)
C8 C7 C10 O2 -93.57(13)
N2 C7 C10 N3 -98.96(15)
C8 C7 C10 N3 86.28(14)
C10 N3 C11 C12 104.19(14)
C13 N3 C11 C12 -79.28(15)
C10 N3 C13 C14 86.69(17)
C11 N3 C13 C14 -89.97(17)
C3 C4 C15 O3 3.22(19)
C5 C4 C15 O3 -173.94(13)
C3 C4 C15 O4 -177.14(11)
C5 C4 C15 O4 5.71(17)
